data_7041310
loop_
_publ_author_name
'Li, Fei Fei'
'Zhang, Le'
'Gong, Le Le'
'Yan, Chang Sheng'
'Gao, Heng Ya'
'Luo, Feng'

_publ_section_title
;
 Reversible photo/thermoswitchable dual-color fluorescence through
 single-crystal-to-single-crystal transformation.
;
_journal_issue 2
_journal_name_full 'Dalton transactions (Cambridge, England : 2003)'
_journal_page_first 338
_journal_page_last 341
_journal_paper_doi 10.1039/c6dt04275a
_journal_volume 46
_journal_year 2017
_chemical_formula_sum 'C15 H11 N1.5 O4 Zn'
_chemical_formula_weight 341.62
_chemical_name_systematic
; 
 ? 
;
_space_group_IT_number 14
_symmetry_cell_setting monoclinic
_symmetry_space_group_name_Hall '-P 2ybc'
_symmetry_space_group_name_H-M 'P 1 21/c 1'
_atom_sites_solution_hydrogens geom
_atom_sites_solution_primary direct
_atom_sites_solution_secondary difmap
_audit_creation_method SHELXL-97
_audit_update_record
;
2016-11-04 deposited with the CCDC.
2016-12-01 downloaded from the CCDC.
;
_cell_angle_alpha 90.00
_cell_angle_beta 110.7430(10)
_cell_angle_gamma 90.00
_cell_formula_units_Z 4
_cell_length_a 6.9154(2)
_cell_length_b 21.9224(6)
_cell_length_c 9.5537(3)
_cell_measurement_reflns_used 5544
_cell_measurement_temperature 296(2)
_cell_measurement_theta_max 27.43
_cell_measurement_theta_min 2.46
_cell_volume 1354.48(7)
_computing_cell_refinement 'Bruker SMART'
_computing_data_collection 'Bruker SMART'
_computing_data_reduction 'Bruker SAINT'
_computing_molecular_graphics 'Bruker SHELXTL'
_computing_publication_material 'Bruker SHELXTL'
_computing_structure_refinement 'SHELXL-97 (Sheldrick, 1997)'
_computing_structure_solution 'SHELXS-97 (Sheldrick, 1990)'
_diffrn_ambient_temperature 296(2)
_diffrn_measured_fraction_theta_full 1.000
_diffrn_measured_fraction_theta_max 1.000
_diffrn_measurement_device_type 'CCD area detector'
_diffrn_measurement_method 'phi and omega scans'
_diffrn_radiation_monochromator graphite
_diffrn_radiation_source 'fine-focus sealed tube'
_diffrn_radiation_type MoK\a
_diffrn_radiation_wavelength 0.71073
_diffrn_reflns_av_R_equivalents 0.0228
_diffrn_reflns_av_sigmaI/netI 0.0207
_diffrn_reflns_limit_h_max 7
_diffrn_reflns_limit_h_min -8
_diffrn_reflns_limit_k_max 26
_diffrn_reflns_limit_k_min -25
_diffrn_reflns_limit_l_max 11
_diffrn_reflns_limit_l_min -11
_diffrn_reflns_number 9612
_diffrn_reflns_theta_full 25.00
_diffrn_reflns_theta_max 25.00
_diffrn_reflns_theta_min 1.86
_exptl_absorpt_coefficient_mu 1.831
_exptl_absorpt_correction_T_max 0.7341
_exptl_absorpt_correction_T_min 0.7110
_exptl_absorpt_correction_type multi-scan
_exptl_crystal_colour Red
_exptl_crystal_density_diffrn 1.675
_exptl_crystal_density_method 'not measured'
_exptl_crystal_description Block
_exptl_crystal_F_000 694
_exptl_crystal_size_max 0.20
_exptl_crystal_size_mid 0.20
_exptl_crystal_size_min 0.18
_refine_diff_density_max 0.397
_refine_diff_density_min -0.251
_refine_diff_density_rms 0.060
_refine_ls_extinction_method none
_refine_ls_goodness_of_fit_ref 1.098
_refine_ls_hydrogen_treatment refU
_refine_ls_matrix_type full
_refine_ls_number_parameters 211
_refine_ls_number_reflns 2396
_refine_ls_number_restraints 0
_refine_ls_restrained_S_all 1.098
_refine_ls_R_factor_all 0.0330
_refine_ls_R_factor_gt 0.0305
_refine_ls_shift/su_max 0.001
_refine_ls_shift/su_mean 0.000
_refine_ls_structure_factor_coef Fsqd
_refine_ls_weighting_details 'calc w=1/[\s^2^(Fo^2^)+(0.0362P)^2^+1.1819P] where P=(Fo^2^+2Fc^2^)/3'
_refine_ls_weighting_scheme calc
_refine_ls_wR_factor_gt 0.0796
_refine_ls_wR_factor_ref 0.0808
_reflns_number_gt 2214
_reflns_number_total 2396
_reflns_threshold_expression >2sigma(I)
_cod_data_source_file c6dt04275a2.cif
_cod_data_source_block 1
_cod_depositor_comments
;
The following automatic conversions were performed:

'_symmetry_cell_setting' value 'Monoclinic' changed to 'monoclinic'
according to
/usr/data/users/saulius/crontab/automatic-downloads/rss-feeds/RSC/lib/dictionaries/cif_core.dic
dictionary named 'cif_core.dic' version 2.4.2 from 2011-04-26.

'_exptl_absorpt_correction_type' value 'Multi-scan' changed to
'multi-scan' according to
/usr/data/users/saulius/crontab/automatic-downloads/rss-feeds/RSC/lib/dictionaries/cif_core.dic
dictionary named 'cif_core.dic' version 2.4.2 from 2011-04-26.

'_refine_ls_hydrogen_treatment' value 'refu' changed to 'refU'
according to
/usr/data/users/saulius/crontab/automatic-downloads/rss-feeds/RSC/lib/dictionaries/cif_core.dic
dictionary named 'cif_core.dic' version 2.4.2 from 2011-04-26.

Automatic conversion script
Id: cif_fix_values 4268 2015-11-12 08:31:59Z antanas 

 Adding full bibliography for 7041310--7041311.cif.
;
_cod_original_sg_symbol_H-M P2(1)/c
_cod_original_formula_sum 'C15 H11 N1.50 O4 Zn'
_cod_database_code 7041310

loop_
_symmetry_equiv_pos_as_xyz
'x, y, z'
'-x, y+1/2, -z+1/2'
'-x, -y, -z'
'x, -y-1/2, z-1/2'

loop_
_atom_site_label
_atom_site_type_symbol
_atom_site_fract_x
_atom_site_fract_y
_atom_site_fract_z
_atom_site_U_iso_or_equiv
_atom_site_adp_type
_atom_site_occupancy
_atom_site_symmetry_multiplicity
_atom_site_calc_flag
_atom_site_refinement_flags
C1 C 0.0601(5) 0.26162(12) 0.1611(3) 0.0404(6) Uani 1 1 d .
C2 C 0.3282(5) 0.37835(13) -0.0162(3) 0.0427(7) Uani 1 1 d .
C3 C 0.4215(4) 0.44072(12) -0.0075(3) 0.0361(6) Uani 1 1 d .
C4 C 0.2945(4) 0.49089(13) -0.0237(3) 0.0397(6) Uani 1 1 d .
H4 H 0.1552 0.4847 -0.0401 0.048 Uiso 1 1 calc R
C5 C 0.3676(4) 0.55042(12) -0.0165(3) 0.0392(6) Uani 1 1 d .
C6 C 0.6092(4) 0.16558(12) 0.1217(3) 0.0407(6) Uani 1 1 d .
H6 H 0.5556 0.1705 0.1976 0.049 Uiso 1 1 calc R
C7 C 0.7808(4) 0.12926(13) 0.1491(3) 0.0406(6) Uani 1 1 d .
H7 H 0.8421 0.1111 0.2423 0.049 Uiso 1 1 calc R
C8 C 0.8625(4) 0.11969(11) 0.0373(3) 0.0355(6) Uani 1 1 d .
C9 C 0.7609(4) 0.14819(13) -0.0993(3) 0.0421(6) Uani 1 1 d .
H9 H 0.8068 0.1425 -0.1788 0.051 Uiso 1 1 calc R
C10 C 0.5939(4) 0.18443(13) -0.1162(3) 0.0451(7) Uani 1 1 d .
H10 H 0.5304 0.2036 -0.2080 0.054 Uiso 1 1 calc R
C11 C 1.0474(4) 0.08213(13) 0.0646(3) 0.0399(6) Uani 1 1 d .
C12 C 1.1403(4) 0.07262(13) -0.0329(3) 0.0402(6) Uani 1 1 d .
C13 C 1.3951(4) 0.02930(13) -0.1315(3) 0.0400(6) Uani 1 1 d .
H13 H 1.3241 0.0489 -0.2214 0.048 Uiso 1 1 calc R
C14 C 1.3240(4) 0.03515(12) -0.0127(3) 0.0355(6) Uani 1 1 d .
C15 C 1.4329(4) 0.00462(13) 0.1194(3) 0.0395(6) Uani 1 1 d .
H15 H 1.3886 0.0072 0.2005 0.047 Uiso 1 1 calc R
H1M H -0.066(5) 0.2751(14) 0.075(3) 0.048(8) Uiso 1 1 d .
H2M H 1.081(5) 0.0911(15) -0.133(4) 0.055(9) Uiso 1 1 d .
H3M H 1.099(5) 0.0622(14) 0.160(3) 0.049(8) Uiso 1 1 d .
N1 N 0.5157(3) 0.19409(9) -0.0078(3) 0.0365(5) Uani 1 1 d .
N3 N 0.2328(8) 0.5963(2) -0.0376(6) 0.0533(13) Uani 0.50 1 d P
H3A H 0.1043 0.5887 -0.0552 0.064 Uiso 0.50 1 calc PR
H3B H 0.2745 0.6334 -0.0336 0.064 Uiso 0.50 1 calc PR
O1 O 0.0430(3) 0.26534(9) 0.2861(2) 0.0451(5) Uani 1 1 d .
O2 O 0.2169(3) 0.24236(8) 0.1399(2) 0.0394(4) Uani 1 1 d .
O3 O 0.4397(4) 0.33350(9) -0.0259(3) 0.0550(5) Uani 1 1 d .
O4 O 0.1525(4) 0.37232(10) -0.0136(3) 0.0644(6) Uani 1 1 d .
Zn1 Zn 0.28758(5) 0.257104(13) -0.04101(3) 0.03560(13) Uani 1 1 d .

loop_
_atom_site_aniso_label
_atom_site_aniso_U_11
_atom_site_aniso_U_22
_atom_site_aniso_U_33
_atom_site_aniso_U_23
_atom_site_aniso_U_13
_atom_site_aniso_U_12
C1 0.0418(16) 0.0392(15) 0.0389(15) 0.0014(12) 0.0128(13) 0.0007(12)
C2 0.0556(18) 0.0338(15) 0.0346(14) 0.0026(11) 0.0108(13) -0.0042(13)
C3 0.0490(15) 0.0320(13) 0.0278(12) -0.0003(10) 0.0141(11) -0.0052(11)
C4 0.0415(15) 0.0390(15) 0.0397(14) -0.0005(11) 0.0158(12) -0.0048(12)
C5 0.0494(16) 0.0337(14) 0.0361(14) 0.0000(11) 0.0173(12) 0.0006(12)
C6 0.0424(15) 0.0384(14) 0.0444(15) -0.0011(12) 0.0194(12) 0.0030(12)
C7 0.0404(15) 0.0429(15) 0.0382(14) 0.0012(12) 0.0133(12) 0.0050(12)
C8 0.0321(13) 0.0316(13) 0.0422(14) -0.0029(11) 0.0124(11) -0.0020(10)
C9 0.0443(15) 0.0442(16) 0.0431(15) 0.0053(12) 0.0218(12) 0.0070(12)
C10 0.0472(16) 0.0447(16) 0.0446(15) 0.0098(13) 0.0176(13) 0.0098(13)
C11 0.0375(14) 0.0401(15) 0.0412(15) 0.0024(12) 0.0129(12) 0.0072(12)
C12 0.0374(14) 0.0394(15) 0.0439(15) 0.0021(12) 0.0144(12) 0.0052(12)
C13 0.0411(14) 0.0435(15) 0.0347(14) 0.0054(11) 0.0127(12) 0.0075(12)
C14 0.0345(13) 0.0330(14) 0.0397(14) -0.0002(11) 0.0140(11) 0.0006(10)
C15 0.0412(14) 0.0435(15) 0.0385(14) 0.0006(12) 0.0197(12) 0.0055(12)
N1 0.0360(11) 0.0296(11) 0.0461(13) -0.0006(9) 0.0172(10) 0.0022(9)
N3 0.048(3) 0.041(3) 0.078(4) -0.003(2) 0.030(3) -0.006(2)
O1 0.0426(11) 0.0533(12) 0.0413(11) -0.0006(9) 0.0173(9) 0.0074(9)
O2 0.0415(10) 0.0405(10) 0.0378(10) 0.0025(8) 0.0162(8) 0.0038(8)
O3 0.0750(15) 0.0313(10) 0.0668(14) -0.0054(9) 0.0352(12) -0.0074(10)
O4 0.0513(13) 0.0478(13) 0.0904(18) 0.0111(12) 0.0206(12) -0.0112(10)
Zn1 0.03750(19) 0.03002(19) 0.0416(2) -0.00120(12) 0.01686(14) 0.00082(12)

loop_
_atom_type_symbol
_atom_type_description
_atom_type_scat_dispersion_real
_atom_type_scat_dispersion_imag
_atom_type_scat_source
C C 0.0033 0.0016 'International Tables Vol C Tables 4.2.6.8 and 6.1.1.4'
H H 0.0000 0.0000 'International Tables Vol C Tables 4.2.6.8 and 6.1.1.4'
N N 0.0061 0.0033 'International Tables Vol C Tables 4.2.6.8 and 6.1.1.4'
O O 0.0106 0.0060 'International Tables Vol C Tables 4.2.6.8 and 6.1.1.4'
Zn Zn 0.2839 1.4301 'International Tables Vol C Tables 4.2.6.8 and 6.1.1.4'

loop_
_geom_angle_atom_site_label_1
_geom_angle_atom_site_label_2
_geom_angle_atom_site_label_3
_geom_angle
_geom_angle_site_symmetry_1
_geom_angle_site_symmetry_3
O1 C1 O2 124.2(3) . .
O1 C1 H1M 114.5(17) . .
O2 C1 H1M 121.2(17) . .
O4 C2 O3 123.1(3) . .
O4 C2 C3 120.3(3) . .
O3 C2 C3 116.6(3) . .
C4 C3 C5 119.3(2) . 3_665
C4 C3 C2 118.4(2) . .
C5 C3 C2 122.3(2) 3_665 .
C3 C4 C5 122.4(2) . .
C3 C4 H4 118.8 . .
C5 C4 H4 118.8 . .
N3 C5 C4 118.4(3) . .
N3 C5 C3 123.2(3) . 3_665
C4 C5 C3 118.3(3) . 3_665
N1 C6 C7 123.4(3) . .
N1 C6 H6 118.3 . .
C7 C6 H6 118.3 . .
C6 C7 C8 120.0(3) . .
C6 C7 H7 120.0 . .
C8 C7 H7 120.0 . .
C7 C8 C9 116.4(2) . .
C7 C8 C11 121.0(2) . .
C9 C8 C11 122.5(2) . .
C10 C9 C8 119.8(3) . .
C10 C9 H9 120.1 . .
C8 C9 H9 120.1 . .
N1 C10 C9 123.7(3) . .
N1 C10 H10 118.1 . .
C9 C10 H10 118.1 . .
C12 C11 C8 125.1(3) . .
C12 C11 H3M 119.0(18) . .
C8 C11 H3M 115.9(18) . .
C11 C12 C14 127.6(3) . .
C11 C12 H2M 119.0(18) . .
C14 C12 H2M 113.4(18) . .
C15 C13 C14 121.8(2) 3_855 .
C15 C13 H13 119.1 3_855 .
C14 C13 H13 119.1 . .
C15 C14 C13 117.5(2) . .
C15 C14 C12 123.6(2) . .
C13 C14 C12 118.9(2) . .
C13 C15 C14 120.7(2) 3_855 .
C13 C15 H15 119.6 3_855 .
C14 C15 H15 119.6 . .
C6 N1 C10 116.6(2) . .
C6 N1 Zn1 123.91(18) . .
C10 N1 Zn1 119.18(18) . .
C5 N3 H3A 120.0 . .
C5 N3 H3B 120.0 . .
H3A N3 H3B 120.0 . .
C1 O1 Zn1 116.43(18) . 4_566
C1 O2 Zn1 125.74(18) . .
C2 O3 Zn1 110.04(19) . .
O3 Zn1 O1 123.88(9) . 4_565
O3 Zn1 O2 111.57(9) . .
O1 Zn1 O2 106.75(8) 4_565 .
O3 Zn1 N1 101.69(9) . .
O1 Zn1 N1 110.51(9) 4_565 .
O2 Zn1 N1 99.80(8) . .

loop_
_geom_bond_atom_site_label_1
_geom_bond_atom_site_label_2
_geom_bond_distance
_geom_bond_site_symmetry_2
C1 O1 1.243(3) .
C1 O2 1.245(3) .
C1 H1M 1.01(3) .
C2 O4 1.231(4) .
C2 O3 1.273(4) .
C2 C3 1.502(4) .
C3 C4 1.381(4) .
C3 C5 1.407(4) 3_665
C4 C5 1.392(4) .
C4 H4 0.9300 .
C5 N3 1.338(6) .
C5 C3 1.407(4) 3_665
C6 N1 1.332(3) .
C6 C7 1.375(4) .
C6 H6 0.9300 .
C7 C8 1.389(4) .
C7 H7 0.9300 .
C8 C9 1.392(4) .
C8 C11 1.465(4) .
C9 C10 1.363(4) .
C9 H9 0.9300 .
C10 N1 1.344(4) .
C10 H10 0.9300 .
C11 C12 1.322(4) .
C11 H3M 0.96(3) .
C12 C14 1.467(4) .
C12 H2M 0.99(3) .
C13 C15 1.373(4) 3_855
C13 C14 1.393(4) .
C13 H13 0.9300 .
C14 C15 1.391(4) .
C15 C13 1.373(4) 3_855
C15 H15 0.9300 .
N1 Zn1 2.036(2) .
N3 H3A 0.8600 .
N3 H3B 0.8600 .
O1 Zn1 1.9628(19) 4_566
O2 Zn1 1.9824(19) .
O3 Zn1 1.956(2) .
Zn1 O1 1.9628(19) 4_565

loop_
_geom_torsion_atom_site_label_1
_geom_torsion_atom_site_label_2
_geom_torsion_atom_site_label_3
_geom_torsion_atom_site_label_4
_geom_torsion
_geom_torsion_site_symmetry_1
_geom_torsion_site_symmetry_4
O4 C2 C3 C4 -11.5(4) . .
O3 C2 C3 C4 168.6(2) . .
O4 C2 C3 C5 168.5(3) . 3_665
O3 C2 C3 C5 -11.4(4) . 3_665
C5 C3 C4 C5 -0.3(4) 3_665 .
C2 C3 C4 C5 179.6(2) . .
C3 C4 C5 N3 178.1(3) . .
C3 C4 C5 C3 0.3(4) . 3_665
N1 C6 C7 C8 -1.5(4) . .
C6 C7 C8 C9 -0.4(4) . .
C6 C7 C8 C11 178.8(3) . .
C7 C8 C9 C10 1.6(4) . .
C11 C8 C9 C10 -177.6(3) . .
C8 C9 C10 N1 -1.2(5) . .
C7 C8 C11 C12 -177.1(3) . .
C9 C8 C11 C12 2.0(4) . .
C8 C11 C12 C14 -179.4(3) . .
C15 C13 C14 C15 -0.7(4) 3_855 .
C15 C13 C14 C12 179.4(3) 3_855 .
C11 C12 C14 C15 -1.9(5) . .
C11 C12 C14 C13 178.0(3) . .
C13 C14 C15 C13 0.7(4) . 3_855
C12 C14 C15 C13 -179.4(3) . 3_855
C7 C6 N1 C10 1.9(4) . .
C7 C6 N1 Zn1 -171.1(2) . .
C9 C10 N1 C6 -0.6(4) . .
C9 C10 N1 Zn1 172.8(2) . .
O2 C1 O1 Zn1 3.2(4) . 4_566
O1 C1 O2 Zn1 -161.0(2) . .
O4 C2 O3 Zn1 1.5(4) . .
C3 C2 O3 Zn1 -178.58(17) . .
C2 O3 Zn1 O1 67.4(2) . 4_565
C2 O3 Zn1 O2 -62.3(2) . .
C2 O3 Zn1 N1 -167.86(19) . .
C1 O2 Zn1 O3 86.9(2) . .
C1 O2 Zn1 O1 -51.2(2) . 4_565
C1 O2 Zn1 N1 -166.2(2) . .
C6 N1 Zn1 O3 100.6(2) . .
C10 N1 Zn1 O3 -72.3(2) . .
C6 N1 Zn1 O1 -126.2(2) . 4_565
C10 N1 Zn1 O1 60.9(2) . 4_565
C6 N1 Zn1 O2 -14.0(2) . .
C10 N1 Zn1 O2 173.1(2) . .
